data_7121896
loop_
_publ_author_name
'Bai, Yunping'
'Zhang, Jianying'
'Cui, Chunming'

_publ_section_title
;
 An arene-tethered silylene ligand enabling reversible dinitrogen binding
 to iron and catalytic silylation.
;
_journal_issue 58
_journal_name_full 'Chemical communications (Cambridge, England)'
_journal_page_first 8124
_journal_page_last 8127
_journal_paper_doi 10.1039/c8cc03734e
_journal_volume 54
_journal_year 2018
_chemical_formula_moiety 'C66 H102 Fe N6 Si2'
_chemical_formula_sum 'C66 H102 Fe N6 Si2'
_chemical_formula_weight 1091.57
_space_group_crystal_system triclinic
_space_group_IT_number 2
_space_group_name_Hall '-P 1'
_space_group_name_H-M_alt 'P -1'
_symmetry_space_group_name_Hall '-P 1'
_symmetry_space_group_name_H-M 'P -1'
_atom_sites_solution_hydrogens geom
_atom_sites_solution_primary direct
_atom_sites_solution_secondary difmap
_audit_creation_date 2018-01-25
_audit_creation_method
;
Olex2 1.2
(compiled 2017.08.10 svn.r3458 for OlexSys, GUI svn.r5381)
;
_audit_update_record
;
2018-05-28 deposited with the CCDC.
2018-06-28 downloaded from the CCDC.
;
_cell_angle_alpha 86.591(12)
_cell_angle_beta 82.254(10)
_cell_angle_gamma 87.814(12)
_cell_formula_units_Z 2
_cell_length_a 10.351(3)
_cell_length_b 12.058(3)
_cell_length_c 26.098(6)
_cell_measurement_reflns_used 5068
_cell_measurement_temperature 113(2)
_cell_measurement_theta_max 26.1
_cell_measurement_theta_min 3.2
_cell_volume 3220.4(14)
_computing_molecular_graphics 'Olex2 (Dolomanov et al., 2009)'
_computing_publication_material 'Olex2 (Dolomanov et al., 2009)'
_computing_structure_refinement 'XH (Sheldrick, 2008)'
_computing_structure_solution 'SHELXS-97 (Sheldrick, 1990)'
_diffrn_ambient_temperature 113
_diffrn_measured_fraction_theta_full 0.957
_diffrn_measured_fraction_theta_max 0.957
_diffrn_measurement_device_type
;
Rigaku Pilatus 200K
;
_diffrn_radiation_monochromator graphite
_diffrn_radiation_type MoK\a
_diffrn_radiation_wavelength 0.71075
_diffrn_reflns_av_R_equivalents 0.1037
_diffrn_reflns_av_unetI/netI 0.1122
_diffrn_reflns_limit_h_max 12
_diffrn_reflns_limit_h_min -12
_diffrn_reflns_limit_k_max 14
_diffrn_reflns_limit_k_min -14
_diffrn_reflns_limit_l_max 30
_diffrn_reflns_limit_l_min -30
_diffrn_reflns_number 27980
_diffrn_reflns_theta_full 24.50
_diffrn_reflns_theta_max 24.50
_diffrn_reflns_theta_min 3.16
_diffrn_source 'fine-focus sealed tube'
_exptl_absorpt_coefficient_mu 0.314
_exptl_absorpt_correction_T_max 0.9399
_exptl_absorpt_correction_T_min 0.9399
_exptl_crystal_density_diffrn 1.126
_exptl_crystal_density_method 'not measured'
_exptl_crystal_description prism
_exptl_crystal_F_000 1188
_exptl_crystal_size_max 0.2
_exptl_crystal_size_mid 0.2
_exptl_crystal_size_min 0.2
_refine_diff_density_max 1.291
_refine_diff_density_min -0.844
_refine_diff_density_rms 0.112
_refine_ls_extinction_method none
_refine_ls_goodness_of_fit_ref 1.000
_refine_ls_hydrogen_treatment constr
_refine_ls_matrix_type full
_refine_ls_number_parameters 764
_refine_ls_number_reflns 10246
_refine_ls_number_restraints 12
_refine_ls_restrained_S_all 1.008
_refine_ls_R_factor_all 0.1263
_refine_ls_R_factor_gt 0.0855
_refine_ls_shift/su_max 0.000
_refine_ls_shift/su_mean 0.000
_refine_ls_structure_factor_coef Fsqd
_refine_ls_weighting_details 'calc w=1/[\s^2^(Fo^2^)+(0.1741P)^2^+0.0000P] where P=(Fo^2^+2Fc^2^)/3'
_refine_ls_weighting_scheme calc
_refine_ls_wR_factor_gt 0.2233
_refine_ls_wR_factor_ref 0.2678
_reflns_number_gt 6435
_reflns_number_total 10246
_reflns_threshold_expression >2sigma(I)
_cod_data_source_file c8cc03734e2.cif
_cod_data_source_block m20170705a_sqd
_cod_depositor_comments 'Adding full bibliography for 7121893--7121897.cif.'
_cod_original_cell_volume 3220.5(13)
_cod_database_code 7121896
_olex2_refinement_description
;
1. Fixed Uiso
 At 1.2 times of:
  All C(H) groups, All C(H,H) groups
 At 1.5 times of:
  All C(H,H,H) groups
2. Uiso/Uaniso restraints and constraints
Uanis(C022) \\sim Ueq: with sigma of 0.01 and sigma for terminal atoms of 0.02
Uanis(C00I) \\sim Ueq: with sigma of 0.01 and sigma for terminal atoms of 0.02
3. Others
 Sof(C4)=Sof(H4A)=Sof(H4B)=Sof(H4C)=Sof(C2)=Sof(H2A)=Sof(H2B)=Sof(H2C)=Sof(C3)=
 Sof(H3A)=Sof(H3B)=Sof(H3C)=1-FVAR(1)
 Sof(C2AA)=Sof(H2AB)=Sof(H2AC)=Sof(H2AD)=Sof(C1)=Sof(H1A)=Sof(H1B)=Sof(H1C)=
 Sof(C3AA)=Sof(H3AB)=Sof(H3AC)=Sof(H3AD)=FVAR(1)
 Sof(C7)=Sof(H7A)=Sof(H7B)=Sof(H7C)=Sof(C8)=Sof(H8A)=Sof(H8B)=Sof(H8C)=Sof(C6)=
 Sof(H6A)=Sof(H6B)=Sof(H6C)=1-FVAR(2)
 Sof(C0AA)=Sof(H0AB)=Sof(H0AC)=Sof(H0AD)=Sof(C1AA)=Sof(H1AB)=Sof(H1AC)=
 Sof(H1AD)=Sof(C5)=Sof(H5A)=Sof(H5B)=Sof(H5C)=FVAR(2)
4.a Ternary CH refined with riding coordinates:
 C00I(H00I), C00Y(H00Y), C014(H014), C01F(H01X)
4.b Secondary CH2 refined with riding coordinates:
 C00F(H00A,H00B), C00M(H00C,H00D)
4.c Aromatic/amide H refined with riding coordinates:
 C00J(H00J), C00N(H00N), C00O(H00O), C00P(H00P), C00U(H00U), C016(H016),
 C01B(H01P), C01D(H01T), C01J(H01), C01K(H0AA), C01M(H2AA), C01N(H3AA),
 C01Q(H6AA), C01R(H7AA), C01W(H2BA), C022(H022)
4.d Idealised Me refined as rotating group:
 C00R(H00E,H00F,H00G), C00T(H00H,H00K,H00L), C00X(H00M,H00Q,H00R), C010(H01A,
 H01B,H01C), C011(H01D,H01E,H01F), C017(H01G,H01H,H01I), C019(H01J,H01K,H01L),
 C01A(H01M,H01N,H01O), C01C(H01Q,H01R,H01S), C01E(H01U,H01V,H01W), C01G(H01Y,H,
 HA), C01I(H01Z,HB,HC), C01L(H1AA,HD,HE), C01O(H4AA,HF,HG), C01P(H5AA,HH,HI),
 C01S(H8AA,HJ,HK), C01T(H9AA,HL,HM), C01U(H0BA,HN,HO), C01V(H1BA,HP,HQ),
 C026(H02A,H02B,H02C), C2AA(H2AB,H2AC,H2AD), C1(H1A,H1B,H1C), C3AA(H3AB,H3AC,
 H3AD), C0AA(H0AB,H0AC,H0AD), C1AA(H1AB,H1AC,H1AD), C5(H5A,H5B,H5C), C4(H4A,H4B,
 H4C), C2(H2A,H2B,H2C), C3(H3A,H3B,H3C), C7(H7A,H7B,H7C), C8(H8A,H8B,H8C),
 C6(H6A,H6B,H6C)
;
_olex2_submission_special_instructions 'No special instructions were received'

loop_
_space_group_symop_id
_space_group_symop_operation_xyz
1 'x, y, z'
2 '-x, -y, -z'

loop_
_atom_site_label
_atom_site_type_symbol
_atom_site_fract_x
_atom_site_fract_y
_atom_site_fract_z
_atom_site_U_iso_or_equiv
_atom_site_adp_type
_atom_site_occupancy
_atom_site_calc_flag
_atom_site_disorder_assembly
_atom_site_disorder_group
_atom_site_refinement_flags_posn
_atom_site_refinement_flags_adp
Fe01 Fe 0.26692(7) 0.71383(6) 0.22230(2) 0.0332(3) Uani 1 d . . . .
Si02 Si 0.26858(12) 0.59834(12) 0.16257(5) 0.0288(3) Uani 1 d A . . .
Si03 Si 0.27781(13) 0.58397(13) 0.28426(5) 0.0340(4) Uani 1 d . . . .
N004 N 0.3614(4) 0.4635(3) 0.13985(13) 0.0279(9) Uani 1 d A . . .
N005 N 0.1556(4) 0.4900(4) 0.14467(15) 0.0359(10) Uani 1 d A . . .
N006 N 0.3861(4) 0.6078(4) 0.33547(14) 0.0406(12) Uani 1 d . . . .
N007 N 0.2085(4) 0.8557(4) 0.11607(15) 0.0360(10) Uani 1 d . . . .
N008 N 0.3837(4) 0.3272(4) 0.34014(15) 0.0408(11) Uani 1 d . . . .
N009 N 0.1793(4) 0.5988(5) 0.35048(16) 0.0511(13) Uani 1 d . . . .
C00A C 0.4992(4) 0.4315(4) 0.12490(17) 0.0297(11) Uani 1 d . . . .
C00B C 0.2525(4) 0.4245(4) 0.12592(17) 0.0291(11) Uani 1 d . . . .
C00C C 0.2494(5) 0.3358(4) 0.08910(18) 0.0325(11) Uani 1 d A . . .
C00D C 0.2165(5) 0.2239(5) 0.29887(18) 0.0395(13) Uani 1 d . . . .
C00E C 0.1939(5) 0.8077(4) 0.02932(18) 0.0373(12) Uani 1 d . . . .
C00F C 0.2823(5) 0.4292(5) 0.27419(18) 0.0384(13) Uani 1 d . . . .
H00A H 0.2015 0.4182 0.2604 0.046 Uiso 1 calc . . R .
H00B H 0.3507 0.4204 0.2453 0.046 Uiso 1 calc . . R .
C00G C 0.3736(5) 0.8430(4) 0.17805(18) 0.0368(12) Uani 1 d . . . .
C00H C 0.2315(5) 0.7784(4) 0.08403(18) 0.0335(12) Uani 1 d A . . .
C00I C 0.4848(5) 0.8634(5) 0.13566(19) 0.0409(13) Uani 1 d . . . U
H00I H 0.4604 0.8358 0.1038 0.049 Uiso 1 calc . . R .
C00J C 0.3946(6) 0.8390(5) 0.2308(2) 0.0454(14) Uani 1 d . . . .
H00J H 0.4793 0.8354 0.2391 0.054 Uiso 1 calc . . R .
C00K C 0.2982(5) 0.3249(5) 0.30907(17) 0.0356(12) Uani 1 d . . . .
C00L C 0.1340(6) 0.8482(5) 0.2076(2) 0.0449(14) Uani 1 d . . . .
C00M C 0.3005(6) 0.6700(4) 0.09408(18) 0.0369(12) Uani 1 d . . . .
H00C H 0.3934 0.6814 0.0862 0.044 Uiso 1 calc A . R .
H00D H 0.2779 0.6186 0.0697 0.044 Uiso 1 calc . . R .
C00N C 0.2890(6) 0.8405(5) 0.2705(2) 0.0470(15) Uani 1 d . . . .
H00N H 0.3044 0.8371 0.3049 0.056 Uiso 1 calc . . R .
C00O C 0.1603(6) 0.8469(5) 0.2590(2) 0.0477(15) Uani 1 d . . . .
H00O H 0.0914 0.8503 0.2858 0.057 Uiso 1 calc . . R .
C00P C 0.2520(6) 0.2897(5) 0.0007(2) 0.0458(14) Uani 1 d A . . .
H00P H 0.2544 0.3131 -0.0340 0.055 Uiso 1 calc . . R .
C00Q C 0.2405(6) 0.8457(4) 0.16741(19) 0.0388(13) Uani 1 d . . . .
C00R C 0.5948(5) 0.5788(6) 0.2866(2) 0.0556(18) Uani 1 d . . . .
H00E H 0.5716 0.5044 0.2813 0.083 Uiso 1 calc . . GR .
H00F H 0.6874 0.5814 0.2863 0.083 Uiso 1 calc . . GR .
H00G H 0.5687 0.6281 0.2593 0.083 Uiso 1 calc . . GR .
C00S C 0.5259(5) 0.6145(6) 0.33848(18) 0.0446(15) Uani 1 d . . . .
C00T C 0.2464(7) 0.2000(5) 0.2414(2) 0.0510(15) Uani 1 d . . . .
H00H H 0.2208 0.2636 0.2207 0.076 Uiso 1 calc . . GR .
H00K H 0.1988 0.1368 0.2346 0.076 Uiso 1 calc . . GR .
H00L H 0.3382 0.1848 0.2327 0.076 Uiso 1 calc . . GR .
C00U C 0.2552(6) 0.3665(5) 0.0374(2) 0.0447(14) Uani 1 d . . . .
H00U H 0.2616 0.4414 0.0269 0.054 Uiso 1 calc A . R .
C00V C 0.0129(5) 0.4803(6) 0.1449(2) 0.0477(16) Uani 1 d . . . .
C00W C 0.2850(5) 0.6248(6) 0.37073(19) 0.0461(15) Uani 1 d . . . .
C00X C 0.2373(6) 0.1145(5) 0.3293(2) 0.0480(15) Uani 1 d . . . .
H00M H 0.3229 0.0842 0.3182 0.072 Uiso 1 calc . . GR .
H00Q H 0.1731 0.0631 0.3234 0.072 Uiso 1 calc . . GR .
H00R H 0.2290 0.1274 0.3656 0.072 Uiso 1 calc . . GR .
C00Y C -0.0051(6) 0.8685(6) 0.1946(2) 0.0565(17) Uani 1 d . . . .
H00Y H -0.0136 0.8275 0.1640 0.068 Uiso 1 calc . . R .
C00Z C 0.5357(6) 0.1692(5) 0.3422(2) 0.0498(15) Uani 1 d . . . .
C010 C -0.0335(6) 0.5720(7) 0.3290(3) 0.066(2) Uani 1 d . . . .
H01A H -0.0101 0.6214 0.2993 0.099 Uiso 1 calc . . GR .
H01B H -0.1256 0.5790 0.3399 0.099 Uiso 1 calc . . GR .
H01C H -0.0110 0.4969 0.3203 0.099 Uiso 1 calc . . GR .
C011 C 0.5658(6) 0.5336(6) 0.3819(2) 0.0540(17) Uani 1 d . . . .
H01D H 0.5253 0.5576 0.4148 0.081 Uiso 1 calc . . GR .
H01E H 0.6589 0.5324 0.3809 0.081 Uiso 1 calc . . GR .
H01F H 0.5380 0.4603 0.3770 0.081 Uiso 1 calc . . GR .
C012 C 0.3886(7) 0.2120(6) 0.4205(2) 0.0595(18) Uani 1 d . . . .
C013 C 0.0402(6) 0.6021(7) 0.3729(2) 0.0612(19) Uani 1 d . . . .
C014 C 0.5956(5) 0.1990(5) 0.2876(3) 0.0522(15) Uani 1 d . . . .
H014 H 0.5347 0.2511 0.2722 0.063 Uiso 1 calc . . R .
C015 C 0.2863(6) 0.6714(7) 0.4229(2) 0.062(2) Uani 1 d . . . .
C016 C 0.2454(7) 0.1818(5) 0.0148(2) 0.0597(18) Uani 1 d . . . .
H016 H 0.2462 0.1293 -0.0100 0.072 Uiso 1 calc A . R .
C017 C -0.1113(7) 0.8311(7) 0.2374(3) 0.070(2) Uani 1 d . . . .
H01G H -0.0976 0.7537 0.2466 0.106 Uiso 1 calc . . GR .
H01H H -0.1949 0.8424 0.2256 0.106 Uiso 1 calc . . GR .
H01I H -0.1084 0.8736 0.2672 0.106 Uiso 1 calc . . GR .
C018 C 0.4337(5) 0.2341(5) 0.3675(2) 0.0443(14) Uani 1 d . . . .
C019 C 0.0730(6) 0.2573(7) 0.3106(3) 0.0622(18) Uani 1 d . . . .
H01J H 0.0544 0.2785 0.3458 0.093 Uiso 1 calc . . GR .
H01K H 0.0207 0.1957 0.3058 0.093 Uiso 1 calc . . GR .
H01L H 0.0532 0.3190 0.2876 0.093 Uiso 1 calc . . GR .
C01A C 0.5651(6) 0.7317(6) 0.3466(2) 0.0615(19) Uani 1 d . . . .
H01M H 0.5347 0.7822 0.3206 0.092 Uiso 1 calc . . GR .
H01N H 0.6584 0.7340 0.3439 0.092 Uiso 1 calc . . GR .
H01O H 0.5271 0.7531 0.3803 0.092 Uiso 1 calc . . GR .
C01B C 0.5817(7) 0.0757(6) 0.3690(3) 0.0642(19) Uani 1 d . . . .
H01P H 0.6491 0.0321 0.3525 0.077 Uiso 1 calc . . R .
C01C C 0.3132(7) 0.8576(7) -0.0031(3) 0.072(2) Uani 1 d . . . .
H01Q H 0.3345 0.9245 0.0117 0.108 Uiso 1 calc . . GR .
H01R H 0.2948 0.8746 -0.0378 0.108 Uiso 1 calc . . GR .
H01S H 0.3856 0.8053 -0.0036 0.108 Uiso 1 calc . . GR .
C01D C 0.2872(6) 0.6013(7) 0.4665(2) 0.065(2) Uani 1 d . . . .
H01T H 0.2884 0.5247 0.4639 0.078 Uiso 1 calc . . R .
C01E C 0.1565(7) 0.7082(5) 0.0026(2) 0.0567(17) Uani 1 d . . . .
H01U H 0.2287 0.6557 -0.0013 0.085 Uiso 1 calc . . GR .
H01V H 0.1337 0.7318 -0.0309 0.085 Uiso 1 calc . . GR .
H01W H 0.0831 0.6738 0.0230 0.085 Uiso 1 calc . . GR .
C01F C 0.2905(7) 0.2864(7) 0.4505(2) 0.070(2) Uani 1 d . . . .
H01X H 0.2785 0.3544 0.4289 0.084 Uiso 1 calc . . R .
C01G C 0.0790(8) 0.8889(7) 0.0315(3) 0.084(3) Uani 1 d . . . .
H01Y H 0.0040 0.8551 0.0511 0.126 Uiso 1 calc . . GR .
H H 0.0608 0.9090 -0.0030 0.126 Uiso 1 calc . . GR .
HA H 0.0990 0.9543 0.0478 0.126 Uiso 1 calc . . GR .
C01I C 0.3390(8) 0.3194(8) 0.5009(2) 0.083(2) Uani 1 d . . . .
H01Z H 0.3425 0.2550 0.5242 0.125 Uiso 1 calc . . GR .
HB H 0.2801 0.3745 0.5170 0.125 Uiso 1 calc . . GR .
HC H 0.4245 0.3493 0.4928 0.125 Uiso 1 calc . . GR .
C01J C 0.2866(7) 0.6462(10) 0.5146(2) 0.083(3) Uani 1 d . . . .
H01 H 0.2867 0.5988 0.5441 0.100 Uiso 1 calc . . R .
C01K C 0.2843(9) 0.7838(8) 0.4273(3) 0.085(3) Uani 1 d . . . .
H0AA H 0.2823 0.8313 0.3979 0.102 Uiso 1 calc . . R .
C01L C 0.6196(8) 0.1018(7) 0.2530(3) 0.082(2) Uani 1 d . . . .
H1AA H 0.6869 0.0534 0.2645 0.123 Uiso 1 calc . . GR .
HD H 0.6462 0.1288 0.2180 0.123 Uiso 1 calc . . GR .
HE H 0.5408 0.0615 0.2546 0.123 Uiso 1 calc . . GR .
C01M C 0.4384(9) 0.1155(7) 0.4447(3) 0.079(2) Uani 1 d . . . .
H2AA H 0.4080 0.0983 0.4793 0.095 Uiso 1 calc . . R .
C01N C 0.5298(10) 0.0458(7) 0.4194(3) 0.087(3) Uani 1 d . . . .
H3AA H 0.5564 -0.0201 0.4358 0.104 Uiso 1 calc . . R .
C01O C 0.0152(7) 0.5171(8) 0.4174(3) 0.076(2) Uani 1 d . . . .
H4AA H 0.0529 0.4465 0.4072 0.113 Uiso 1 calc . . GR .
HF H -0.0771 0.5105 0.4271 0.113 Uiso 1 calc . . GR .
HG H 0.0538 0.5400 0.4464 0.113 Uiso 1 calc . . GR .
C01P C -0.0242(8) 0.9927(7) 0.1803(3) 0.078(2) Uani 1 d . . . .
H5AA H -0.0153 1.0349 0.2096 0.117 Uiso 1 calc . . GR .
HH H -0.1097 1.0063 0.1704 0.117 Uiso 1 calc . . GR .
HI H 0.0403 1.0146 0.1519 0.117 Uiso 1 calc . . GR .
C01Q C 0.2397(11) 0.2273(6) 0.1027(2) 0.104(4) Uani 1 d . . . .
H6AA H 0.2343 0.2036 0.1375 0.125 Uiso 1 calc A . R .
C01R C 0.2857(10) 0.7557(11) 0.5191(3) 0.111(4) Uani 1 d . . . .
H7AA H 0.2855 0.7841 0.5515 0.133 Uiso 1 calc . . R .
C01S C 0.7219(9) 0.2608(8) 0.2889(4) 0.104(3) Uani 1 d . . . .
H8AA H 0.7029 0.3258 0.3085 0.156 Uiso 1 calc . . GR .
HJ H 0.7590 0.2825 0.2542 0.156 Uiso 1 calc . . GR .
HK H 0.7829 0.2128 0.3049 0.156 Uiso 1 calc . . GR .
C01T C 0.6109(6) 0.8059(10) 0.1455(3) 0.119(4) Uani 1 d . . . .
H9AA H 0.6422 0.8375 0.1742 0.178 Uiso 1 calc . . GR .
HL H 0.6741 0.8152 0.1152 0.178 Uiso 1 calc . . GR .
HM H 0.5969 0.7281 0.1534 0.178 Uiso 1 calc . . GR .
C01U C -0.0064(8) 0.7179(8) 0.3898(3) 0.100(3) Uani 1 d . . . .
H0BA H 0.0335 0.7349 0.4195 0.150 Uiso 1 calc . . GR .
HN H -0.0995 0.7195 0.3986 0.150 Uiso 1 calc . . GR .
HO H 0.0176 0.7720 0.3620 0.150 Uiso 1 calc . . GR .
C01V C 0.1571(9) 0.2330(10) 0.4649(3) 0.103(3) Uani 1 d . . . .
H1BA H 0.1253 0.2123 0.4340 0.154 Uiso 1 calc . . GR .
HP H 0.0966 0.2852 0.4822 0.154 Uiso 1 calc . . GR .
HQ H 0.1660 0.1680 0.4874 0.154 Uiso 1 calc . . GR .
C01W C 0.2851(11) 0.8278(10) 0.4755(3) 0.122(4) Uani 1 d . . . .
H2BA H 0.2853 0.9042 0.4784 0.146 Uiso 1 calc . . R .
C022 C 0.2375(11) 0.1499(7) 0.0657(3) 0.104(3) Uani 1 d A . . U
H022 H 0.2305 0.0749 0.0760 0.125 Uiso 1 calc . . R .
C026 C 0.5067(15) 0.9829(8) 0.1265(4) 0.171(7) Uani 1 d . . . .
H02A H 0.4356 1.0177 0.1108 0.256 Uiso 1 calc . . GR .
H02B H 0.5867 0.9939 0.1038 0.256 Uiso 1 calc . . GR .
H02C H 0.5120 1.0153 0.1589 0.256 Uiso 1 calc . . GR .
C2AA C 0.5690(9) 0.4543(11) 0.1696(4) 0.031(3) Uani 0.491(17) d A 1 . .
H2AB H 0.5596 0.5319 0.1760 0.047 Uiso 0.491(17) calc A 1 GR .
H2AC H 0.6598 0.4344 0.1615 0.047 Uiso 0.491(17) calc A 1 GR .
H2AD H 0.5323 0.4113 0.1998 0.047 Uiso 0.491(17) calc A 1 GR .
C1 C 0.559(3) 0.4828(18) 0.0735(10) 0.038(5) Uani 0.491(17) d A 1 . .
H1A H 0.5123 0.4600 0.0466 0.058 Uiso 0.491(17) calc A 1 GR .
H1B H 0.6485 0.4587 0.0666 0.058 Uiso 0.491(17) calc A 1 GR .
H1C H 0.5533 0.5623 0.0744 0.058 Uiso 0.491(17) calc A 1 GR .
C3AA C 0.5115(12) 0.2983(10) 0.1210(6) 0.039(3) Uani 0.491(17) d A 1 . .
H3AB H 0.4548 0.2633 0.1489 0.058 Uiso 0.491(17) calc A 1 GR .
H3AC H 0.5999 0.2736 0.1232 0.058 Uiso 0.491(17) calc A 1 GR .
H3AD H 0.4870 0.2789 0.0886 0.058 Uiso 0.491(17) calc A 1 GR .
C0AA C -0.0419(10) 0.4155(11) 0.1840(4) 0.042(3) Uani 0.501(10) d A 1 . .
H0AB H -0.0100 0.3403 0.1798 0.063 Uiso 0.501(10) calc A 1 GR .
H0AC H -0.1348 0.4188 0.1845 0.063 Uiso 0.501(10) calc A 1 GR .
H0AD H -0.0204 0.4405 0.2159 0.063 Uiso 0.501(10) calc A 1 GR .
C1AA C -0.0398(11) 0.6112(10) 0.1495(4) 0.045(3) Uani 0.501(10) d A 1 . .
H1AB H -0.0193 0.6384 0.1812 0.067 Uiso 0.501(10) calc A 1 GR .
H1AC H -0.1326 0.6155 0.1493 0.067 Uiso 0.501(10) calc A 1 GR .
H1AD H 0.0019 0.6557 0.1207 0.067 Uiso 0.501(10) calc A 1 GR .
C5 C -0.0244(11) 0.4588(12) 0.0888(4) 0.037(3) Uani 0.501(10) d A 1 . .
H5A H 0.0218 0.5089 0.0634 0.056 Uiso 0.501(10) calc A 1 GR .
H5B H -0.1166 0.4712 0.0888 0.056 Uiso 0.501(10) calc A 1 GR .
H5C H -0.0009 0.3836 0.0805 0.056 Uiso 0.501(10) calc A 1 GR .
C4 C 0.5767(10) 0.5285(12) 0.1456(5) 0.041(4) Uani 0.509(17) d A 2 . .
H4A H 0.5601 0.5973 0.1268 0.061 Uiso 0.509(17) calc A 2 GR .
H4B H 0.6685 0.5105 0.1406 0.061 Uiso 0.509(17) calc A 2 GR .
H4C H 0.5478 0.5358 0.1818 0.061 Uiso 0.509(17) calc A 2 GR .
C2 C 0.538(3) 0.4419(17) 0.0670(10) 0.039(5) Uani 0.509(17) d A 2 . .
H2A H 0.5056 0.3802 0.0514 0.058 Uiso 0.509(17) calc A 2 GR .
H2B H 0.6312 0.4422 0.0593 0.058 Uiso 0.509(17) calc A 2 GR .
H2C H 0.5014 0.5100 0.0533 0.058 Uiso 0.509(17) calc A 2 GR .
C3 C 0.5399(12) 0.3250(11) 0.1489(6) 0.045(4) Uani 0.509(17) d A 2 . .
H3A H 0.5163 0.3253 0.1858 0.068 Uiso 0.509(17) calc A 2 GR .
H3B H 0.6327 0.3145 0.1411 0.068 Uiso 0.509(17) calc A 2 GR .
H3C H 0.4973 0.2656 0.1357 0.068 Uiso 0.509(17) calc A 2 GR .
C7 C -0.0534(10) 0.5100(13) 0.2001(4) 0.048(4) Uani 0.499(10) d A 2 . .
H7A H -0.0237 0.4579 0.2256 0.073 Uiso 0.499(10) calc A 2 GR .
H7B H -0.1464 0.5067 0.2018 0.073 Uiso 0.499(10) calc A 2 GR .
H7C H -0.0307 0.5837 0.2069 0.073 Uiso 0.499(10) calc A 2 GR .
C8 C -0.0241(11) 0.3477(11) 0.1467(4) 0.048(3) Uani 0.499(10) d A 2 . .
H8A H -0.0033 0.3200 0.1128 0.072 Uiso 0.499(10) calc A 2 GR .
H8B H -0.1156 0.3403 0.1582 0.072 Uiso 0.499(10) calc A 2 GR .
H8C H 0.0251 0.3059 0.1703 0.072 Uiso 0.499(10) calc A 2 GR .
C6 C -0.0335(11) 0.5377(15) 0.1044(5) 0.054(4) Uani 0.499(10) d A 2 . .
H6A H -0.0177 0.6153 0.1059 0.081 Uiso 0.499(10) calc A 2 GR .
H6B H -0.1255 0.5273 0.1064 0.081 Uiso 0.499(10) calc A 2 GR .
H6C H 0.0101 0.5111 0.0725 0.081 Uiso 0.499(10) calc A 2 GR .

loop_
_atom_site_aniso_label
_atom_site_aniso_U_11
_atom_site_aniso_U_22
_atom_site_aniso_U_33
_atom_site_aniso_U_23
_atom_site_aniso_U_13
_atom_site_aniso_U_12
Fe01 0.0336(4) 0.0410(5) 0.0269(4) -0.0089(3) -0.0096(3) 0.0046(3)
Si02 0.0252(7) 0.0357(8) 0.0272(6) -0.0064(5) -0.0096(5) 0.0069(6)
Si03 0.0241(7) 0.0555(10) 0.0232(6) -0.0036(6) -0.0046(5) -0.0049(7)
N004 0.024(2) 0.031(2) 0.0291(19) -0.0010(16) -0.0079(15) 0.0050(18)
N005 0.019(2) 0.046(3) 0.045(2) -0.019(2) -0.0068(17) 0.001(2)
N006 0.025(2) 0.080(4) 0.0182(19) -0.0035(19) -0.0050(16) -0.006(2)
N007 0.035(2) 0.036(3) 0.039(2) -0.0033(19) -0.0121(18) 0.008(2)
N008 0.038(3) 0.054(3) 0.031(2) 0.0023(19) -0.0094(18) -0.005(2)
N009 0.030(3) 0.091(4) 0.033(2) -0.011(2) 0.0005(18) -0.010(3)
C00A 0.022(2) 0.038(3) 0.028(2) -0.0008(19) -0.0056(18) 0.009(2)
C00B 0.021(2) 0.039(3) 0.027(2) -0.002(2) -0.0035(18) 0.002(2)
C00C 0.021(2) 0.041(3) 0.034(3) -0.004(2) 0.0017(19) 0.002(2)
C00D 0.036(3) 0.052(4) 0.031(3) 0.005(2) -0.011(2) -0.002(3)
C00E 0.047(3) 0.034(3) 0.033(3) 0.001(2) -0.016(2) 0.008(3)
C00F 0.037(3) 0.051(4) 0.028(2) 0.001(2) -0.009(2) -0.008(3)
C00G 0.042(3) 0.035(3) 0.035(3) -0.005(2) -0.012(2) -0.002(2)
C00H 0.029(3) 0.040(3) 0.032(2) -0.003(2) -0.009(2) 0.007(2)
C00I 0.052(3) 0.035(3) 0.039(3) 0.002(2) -0.014(2) -0.013(3)
C00J 0.056(4) 0.043(4) 0.041(3) -0.007(2) -0.020(3) -0.002(3)
C00K 0.030(3) 0.051(4) 0.024(2) 0.001(2) 0.0006(19) -0.001(3)
C00L 0.051(4) 0.042(3) 0.042(3) -0.016(2) -0.009(3) 0.015(3)
C00M 0.049(3) 0.033(3) 0.029(2) -0.003(2) -0.012(2) 0.008(3)
C00N 0.067(4) 0.047(4) 0.032(3) -0.016(2) -0.020(3) 0.002(3)
C00O 0.062(4) 0.046(4) 0.036(3) -0.021(2) -0.002(3) 0.006(3)
C00P 0.054(4) 0.054(4) 0.032(3) -0.004(2) -0.018(2) 0.006(3)
C00Q 0.057(4) 0.022(3) 0.039(3) -0.012(2) -0.012(2) 0.009(3)
C00R 0.030(3) 0.104(6) 0.035(3) -0.008(3) -0.008(2) -0.006(3)
C00S 0.027(3) 0.079(5) 0.030(3) -0.006(3) -0.009(2) -0.006(3)
C00T 0.069(4) 0.052(4) 0.033(3) 0.001(2) -0.015(3) -0.005(3)
C00U 0.066(4) 0.031(3) 0.041(3) 0.000(2) -0.023(3) 0.000(3)
C00V 0.021(3) 0.079(5) 0.047(3) -0.029(3) -0.008(2) 0.004(3)
C00W 0.035(3) 0.073(4) 0.031(3) -0.007(3) -0.002(2) -0.012(3)
C00X 0.045(3) 0.066(4) 0.035(3) 0.001(3) -0.012(2) -0.020(3)
C00Y 0.059(4) 0.065(4) 0.045(3) -0.015(3) -0.011(3) 0.033(3)
C00Z 0.048(4) 0.048(4) 0.058(3) 0.005(3) -0.026(3) -0.004(3)
C010 0.028(3) 0.100(6) 0.071(4) -0.001(4) -0.007(3) -0.005(3)
C011 0.037(3) 0.095(5) 0.032(3) -0.008(3) -0.013(2) 0.001(3)
C012 0.072(4) 0.074(5) 0.039(3) 0.008(3) -0.030(3) -0.020(4)
C013 0.038(3) 0.094(6) 0.049(3) -0.010(3) 0.012(3) -0.010(4)
C014 0.022(3) 0.046(4) 0.087(4) 0.013(3) -0.007(3) 0.002(3)
C015 0.051(4) 0.106(7) 0.028(3) -0.014(3) 0.005(2) -0.012(4)
C016 0.103(6) 0.038(4) 0.037(3) -0.009(2) -0.004(3) -0.003(4)
C017 0.055(4) 0.095(6) 0.061(4) -0.026(4) -0.010(3) 0.036(4)
C018 0.037(3) 0.055(4) 0.046(3) 0.008(3) -0.021(2) -0.015(3)
C019 0.039(4) 0.086(5) 0.065(4) -0.003(3) -0.019(3) -0.004(3)
C01A 0.050(4) 0.094(6) 0.045(3) -0.009(3) -0.013(3) -0.018(4)
C01B 0.065(4) 0.055(4) 0.081(5) 0.002(3) -0.046(4) 0.003(4)
C01C 0.084(5) 0.078(5) 0.057(4) 0.031(3) -0.029(4) -0.029(4)
C01D 0.053(4) 0.114(6) 0.028(3) -0.013(3) -0.002(2) -0.015(4)
C01E 0.086(5) 0.041(4) 0.050(3) 0.005(3) -0.041(3) 0.005(3)
C01F 0.075(5) 0.110(6) 0.032(3) -0.006(3) -0.023(3) -0.015(5)
C01G 0.103(6) 0.093(6) 0.062(4) -0.016(4) -0.046(4) 0.064(5)
C01I 0.102(6) 0.119(7) 0.034(3) -0.005(4) -0.026(3) -0.015(5)
C01J 0.066(5) 0.151(9) 0.034(3) -0.021(4) 0.000(3) -0.038(5)
C01K 0.115(7) 0.102(7) 0.037(4) -0.019(4) 0.013(4) -0.039(6)
C01L 0.077(5) 0.068(5) 0.088(5) 0.009(4) 0.019(4) 0.025(4)
C01M 0.119(7) 0.082(6) 0.045(4) 0.012(4) -0.045(4) -0.017(5)
C01N 0.131(8) 0.078(6) 0.064(5) 0.013(4) -0.067(5) 0.000(6)
C01O 0.041(4) 0.122(7) 0.062(4) 0.005(4) 0.001(3) -0.029(4)
C01P 0.074(5) 0.072(5) 0.083(5) -0.005(4) -0.006(4) 0.043(4)
C01Q 0.237(12) 0.044(4) 0.027(3) 0.003(3) 0.005(4) -0.045(6)
C01R 0.128(8) 0.175(11) 0.030(4) -0.040(5) 0.019(4) -0.068(8)
C01S 0.077(6) 0.094(7) 0.137(8) 0.035(6) -0.016(5) -0.019(5)
C01T 0.029(4) 0.220(12) 0.097(6) 0.098(7) -0.013(4) -0.016(5)
C01U 0.074(6) 0.128(8) 0.085(6) -0.029(5) 0.052(5) -0.009(5)
C01V 0.105(7) 0.157(10) 0.050(4) -0.023(5) -0.009(4) -0.033(7)
C01W 0.167(10) 0.145(9) 0.052(5) -0.043(5) 0.034(5) -0.090(8)
C022 0.206(8) 0.051(4) 0.054(4) -0.009(3) -0.005(5) -0.028(5)
C026 0.286(18) 0.052(6) 0.136(9) 0.004(5) 0.118(11) -0.039(8)
C2AA 0.020(5) 0.044(8) 0.032(6) 0.000(5) -0.009(4) 0.002(5)
C1 0.042(11) 0.037(13) 0.033(8) -0.005(9) 0.001(6) 0.024(11)
C3AA 0.037(7) 0.037(7) 0.039(7) 0.000(5) -0.001(5) 0.013(5)
C0AA 0.023(6) 0.058(9) 0.047(7) -0.001(6) -0.011(5) -0.006(5)
C1AA 0.036(6) 0.050(8) 0.049(6) -0.014(5) -0.011(5) 0.016(5)
C5 0.032(6) 0.050(8) 0.031(5) -0.006(5) -0.007(4) -0.003(6)
C4 0.021(5) 0.063(10) 0.039(7) -0.017(6) 0.001(4) 0.001(6)
C2 0.038(10) 0.032(12) 0.042(9) -0.003(8) 0.008(6) 0.015(9)
C3 0.038(7) 0.053(8) 0.040(7) 0.011(6) 0.000(6) 0.019(6)
C7 0.025(6) 0.076(11) 0.047(6) -0.020(6) -0.010(5) -0.001(6)
C8 0.039(7) 0.059(9) 0.046(7) -0.010(6) -0.004(5) -0.005(6)
C6 0.027(6) 0.085(12) 0.051(7) 0.019(8) -0.016(5) -0.012(7)

loop_
_atom_type_symbol
_atom_type_description
_atom_type_scat_dispersion_real
_atom_type_scat_dispersion_imag
_atom_type_scat_source
C C 0.0033 0.0016 'International Tables Vol C Tables 4.2.6.8 and 6.1.1.4'
H H 0.0000 0.0000 'International Tables Vol C Tables 4.2.6.8 and 6.1.1.4'
Fe Fe 0.3463 0.8444 'International Tables Vol C Tables 4.2.6.8 and 6.1.1.4'
N N 0.0061 0.0033 'International Tables Vol C Tables 4.2.6.8 and 6.1.1.4'
Si Si 0.0817 0.0704 'International Tables Vol C Tables 4.2.6.8 and 6.1.1.4'

loop_
_geom_angle_atom_site_label_1
_geom_angle_atom_site_label_2
_geom_angle_atom_site_label_3
_geom_angle
Si02 Fe01 Si03 94.30(6)
C00G Fe01 Si02 98.66(13)
C00G Fe01 Si03 143.45(14)
C00G Fe01 C00L 71.5(2)
C00J Fe01 Si02 130.87(16)
C00J Fe01 Si03 109.29(16)
C00J Fe01 C00G 39.36(19)
C00J Fe01 C00L 84.5(2)
C00J Fe01 C00O 71.0(2)
C00J Fe01 C00Q 71.3(2)
C00L Fe01 Si02 108.27(14)
C00L Fe01 Si03 135.40(16)
C00N Fe01 Si02 169.80(18)
C00N Fe01 Si03 93.01(17)
C00N Fe01 C00G 71.3(2)
C00N Fe01 C00J 39.4(2)
C00N Fe01 C00L 70.8(2)
C00N Fe01 C00O 39.1(2)
C00N Fe01 C00Q 84.0(2)
C00O Fe01 Si02 144.05(16)
C00O Fe01 Si03 104.70(17)
C00O Fe01 C00G 84.0(2)
C00O Fe01 C00L 38.5(2)
C00Q Fe01 Si02 89.31(13)
C00Q Fe01 Si03 174.30(15)
C00Q Fe01 C00G 39.7(2)
C00Q Fe01 C00L 39.0(2)
C00Q Fe01 C00O 70.0(2)
Fe01 Si02 C00B 157.61(13)
N004 Si02 Fe01 139.09(12)
N004 Si02 C00B 34.32(16)
N005 Si02 Fe01 136.98(14)
N005 Si02 N004 67.28(17)
N005 Si02 C00B 33.46(16)
N005 Si02 C00M 95.6(2)
C00M Si02 Fe01 112.18(17)
C00M Si02 N004 92.01(19)
C00M Si02 C00B 90.21(19)
Fe01 Si03 C00W 122.52(18)
N006 Si03 Fe01 117.77(17)
N006 Si03 N009 68.23(18)
N006 Si03 C00F 107.8(2)
N006 Si03 C00W 34.01(18)
N009 Si03 Fe01 120.62(19)
N009 Si03 C00W 34.54(18)
C00F Si03 Fe01 124.23(15)
C00F Si03 N009 104.6(2)
C00F Si03 C00W 113.3(2)
C00A N004 Si02 134.9(3)
C00B N004 Si02 91.0(3)
C00B N004 C00A 130.7(4)
C00B N005 Si02 93.4(3)
C00B N005 C00V 129.9(4)
C00V N005 Si02 136.5(4)
C00S N006 Si03 137.5(3)
C00W N006 Si03 92.2(3)
C00W N006 C00S 130.2(4)
C00H N007 C00Q 123.4(4)
C00K N008 C018 125.8(5)
C00W N009 Si03 91.6(3)
C00W N009 C013 130.2(5)
C013 N009 Si03 137.4(4)
N004 C00A C2AA 106.6(5)
N004 C00A C1 114.3(10)
N004 C00A C3AA 108.8(5)
N004 C00A C4 103.6(5)
N004 C00A C2 112.0(11)
C2AA C00A C1 114.6(10)
C2AA C00A C3AA 104.8(7)
C2AA C00A C4 39.8(6)
C2AA C00A C2 132.7(11)
C1 C00A C3AA 107.2(8)
C1 C00A C4 81.3(9)
C4 C00A C3AA 138.5(7)
C2 C00A C1 22.5(10)
C2 C00A C3AA 87.9(9)
C2 C00A C4 103.4(9)
C3 C00A N004 114.4(6)
C3 C00A C2AA 71.4(8)
C3 C00A C1 125.9(10)
C3 C00A C3AA 33.6(6)
C3 C00A C4 108.5(8)
C3 C00A C2 113.7(10)
N004 C00B Si02 54.7(2)
N004 C00B C00C 124.7(4)
N005 C00B Si02 53.2(2)
N005 C00B N004 106.8(4)
N005 C00B C00C 127.7(4)
C00C C00B Si02 163.6(3)
C00U C00C C00B 118.0(5)
C01Q C00C C00B 124.7(5)
C01Q C00C C00U 117.3(5)
C00T C00D C00K 108.4(4)
C00X C00D C00K 117.8(4)
C00X C00D C00T 106.7(5)
C019 C00D C00K 107.9(5)
C019 C00D C00T 108.5(4)
C019 C00D C00X 107.2(5)
C01C C00E C00H 106.9(4)
C01E C00E C00H 113.6(4)
C01E C00E C01C 108.1(5)
C01G C00E C00H 111.1(4)
C01G C00E C01C 110.7(6)
C01G C00E C01E 106.5(5)
C00K C00F Si03 134.3(3)
C00I C00G Fe01 142.6(4)
C00J C00G Fe01 68.5(3)
C00J C00G C00I 120.4(5)
C00J C00G C00Q 117.4(5)
C00Q C00G Fe01 69.3(3)
C00Q C00G C00I 121.4(4)
N007 C00H C00E 115.3(4)
N007 C00H C00M 125.5(4)
C00M C00H C00E 119.0(4)
C01T C00I C00G 114.2(5)
C026 C00I C00G 110.6(6)
C026 C00I C01T 108.6(9)
C00G C00J Fe01 72.2(3)
C00N C00J Fe01 69.9(3)
C00N C00J C00G 120.7(5)
N008 C00K C00D 127.6(5)
N008 C00K C00F 116.6(5)
C00F C00K C00D 115.5(4)
C00O C00L Fe01 69.9(3)
C00O C00L C00Q 118.5(5)
C00O C00L C00Y 120.8(5)
C00Q C00L Fe01 69.6(3)
C00Q C00L C00Y 120.1(5)
C00Y C00L Fe01 140.0(4)
C00H C00M Si02 118.2(3)
C00J C00N Fe01 70.7(3)
C00J C00N C00O 120.7(5)
C00O C00N Fe01 72.0(3)
C00L C00O Fe01 71.6(3)
C00L C00O C00N 120.9(5)
C00N C00O Fe01 68.9(3)
C016 C00P C00U 120.1(5)
N007 C00Q Fe01 136.0(4)
N007 C00Q C00G 121.9(5)
C00G C00Q Fe01 71.0(3)
C00L C00Q Fe01 71.5(3)
C00L C00Q N007 116.1(5)
C00L C00Q C00G 121.7(4)
N006 C00S C00R 105.7(4)
N006 C00S C011 110.3(5)
N006 C00S C01A 112.4(5)
C00R C00S C011 109.2(5)
C01A C00S C00R 108.8(5)
C01A C00S C011 110.2(4)
C00C C00U C00P 121.8(5)
N005 C00V C1AA 102.0(6)
N005 C00V C5 112.5(5)
N005 C00V C7 106.6(5)
N005 C00V C8 109.8(6)
C0AA C00V N005 113.0(6)
C0AA C00V C1AA 111.7(8)
C0AA C00V C5 116.4(8)
C0AA C00V C7 49.7(7)
C0AA C00V C8 50.1(7)
C0AA C00V C6 133.6(8)
C5 C00V C1AA 99.4(7)
C5 C00V C8 74.0(7)
C7 C00V C1AA 65.3(7)
C7 C00V C5 140.3(7)
C7 C00V C8 99.3(8)
C8 C00V C1AA 147.7(7)
C6 C00V N005 113.4(7)
C6 C00V C1AA 59.0(9)
C6 C00V C5 40.7(8)
C6 C00V C7 115.8(10)
C6 C00V C8 110.9(9)
N006 C00W Si03 53.8(2)
N006 C00W N009 107.0(4)
N006 C00W C015 126.9(5)
N009 C00W Si03 53.9(2)
N009 C00W C015 126.0(5)
C015 C00W Si03 170.2(5)
C00L C00Y C01P 108.4(6)
C017 C00Y C00L 114.5(5)
C017 C00Y C01P 110.1(5)
C018 C00Z C014 121.5(5)
C01B C00Z C014 120.0(6)
C01B C00Z C018 118.5(6)
C018 C012 C01F 122.4(6)
C01M C012 C018 117.3(7)
C01M C012 C01F 120.4(6)
N009 C013 C010 104.9(5)
N009 C013 C01O 110.8(6)
N009 C013 C01U 112.3(6)
C01O C013 C010 109.4(6)
C01O C013 C01U 110.6(6)
C01U C013 C010 108.8(7)
C00Z C014 C01L 114.7(5)
C00Z C014 C01S 109.0(6)
C01L C014 C01S 111.0(6)
C01D C015 C00W 120.4(7)
C01K C015 C00W 119.9(6)
C01K C015 C01D 119.7(6)
C00P C016 C022 118.9(6)
N008 C018 C012 120.3(6)
C00Z C018 N008 119.0(5)
C00Z C018 C012 120.5(6)
C01N C01B C00Z 121.8(7)
C015 C01D C01J 119.4(8)
C012 C01F C01I 111.2(6)
C012 C01F C01V 112.6(7)
C01V C01F C01I 108.3(6)
C01R C01J C01D 121.2(8)
C015 C01K C01W 120.3(8)
C01N C01M C012 122.8(7)
C01M C01N C01B 118.5(7)
C00C C01Q C022 120.9(6)
C01J C01R C01W 120.2(7)
C01R C01W C01K 119.1(10)
C016 C022 C01Q 120.9(7)

loop_
_geom_bond_atom_site_label_1
_geom_bond_atom_site_label_2
_geom_bond_distance
Fe01 Si02 2.1492(14)
Fe01 Si03 2.1941(17)
Fe01 C00G 2.134(5)
Fe01 C00J 2.085(6)
Fe01 C00L 2.136(6)
Fe01 C00N 2.074(5)
Fe01 C00O 2.114(5)
Fe01 C00Q 2.111(5)
Si02 N004 1.939(4)
Si02 N005 1.904(4)
Si02 C00B 2.375(5)
Si02 C00M 1.931(5)
Si03 N006 1.897(4)
Si03 N009 1.899(4)
Si03 C00F 1.897(6)
Si03 C00W 2.350(5)
N004 C00A 1.471(6)
N004 C00B 1.340(6)
N005 C00B 1.312(6)
N005 C00V 1.487(6)
N006 C00S 1.465(6)
N006 C00W 1.315(7)
N007 C00H 1.283(6)
N007 C00Q 1.420(6)
N008 C00K 1.280(6)
N008 C018 1.413(7)
N009 C00W 1.333(7)
N009 C013 1.479(7)
C00A C2AA 1.495(10)
C00A C1 1.51(3)
C00A C3AA 1.614(13)
C00A C4 1.602(13)
C00A C2 1.51(3)
C00A C3 1.467(12)
C00B C00C 1.484(7)
C00C C00U 1.372(7)
C00C C01Q 1.338(9)
C00D C00K 1.564(8)
C00D C00T 1.533(7)
C00D C00X 1.522(8)
C00D C019 1.520(8)
C00E C00H 1.547(6)
C00E C01C 1.522(9)
C00E C01E 1.511(8)
C00E C01G 1.509(8)
C00F C00K 1.525(7)
C00G C00I 1.502(7)
C00G C00J 1.421(7)
C00G C00Q 1.440(7)
C00H C00M 1.493(7)
C00I C01T 1.500(9)
C00I C026 1.468(10)
C00J C00N 1.401(8)
C00L C00O 1.402(7)
C00L C00Q 1.416(8)
C00L C00Y 1.531(8)
C00N C00O 1.404(8)
C00P C00U 1.376(8)
C00P C016 1.332(8)
C00R C00S 1.521(7)
C00S C011 1.539(8)
C00S C01A 1.520(9)
C00V C0AA 1.325(13)
C00V C1AA 1.657(13)
C00V C5 1.602(11)
C00V C7 1.567(12)
C00V C8 1.654(14)
C00V C6 1.359(13)
C00W C015 1.506(8)
C00Y C017 1.520(10)
C00Y C01P 1.533(10)
C00Z C014 1.505(9)
C00Z C018 1.405(9)
C00Z C01B 1.393(9)
C010 C013 1.527(9)
C012 C018 1.413(8)
C012 C01F 1.500(10)
C012 C01M 1.403(11)
C013 C01O 1.505(10)
C013 C01U 1.530(12)
C014 C01L 1.514(10)
C014 C01S 1.536(10)
C015 C01D 1.376(10)
C015 C01K 1.366(11)
C016 C022 1.354(9)
C01B C01N 1.385(11)
C01D C01J 1.396(9)
C01F C01I 1.549(8)
C01F C01V 1.538(11)
C01J C01R 1.332(14)
C01K C01W 1.395(10)
C01M C01N 1.368(12)
C01Q C022 1.385(10)
C01R C01W 1.391(15)
